data_4022866
loop_
_publ_author_name
'Mark Bell'
'Thomas B. Poulsen'
'Karl Anker J\/orgensen'

_publ_contact_author 'Overgaard, Jacob'
_publ_contact_author_email jacobo@chem.au.dk
_publ_section_title
;
 Organocatalytic Enantioselective Nucleophilic Vinylic Substitution
 by \a-Substituted-\a-Cyanoacetates under Phase-Transfer Conditions
;
_journal_name_full 'Journal of Organic Chemistry'
_journal_page_first 3053
_journal_page_last 3056
_journal_paper_doi 10.1021/jo070024p
_journal_volume 72
_journal_year 2007
_chemical_absolute_configuration ad
_chemical_compound_source 'synthesis as described'
_chemical_formula_moiety 'C20 H19 Cl1 N1 O3'
_chemical_formula_sum 'C20 H19 Cl N O3'
_chemical_formula_weight 356.81
_chemical_name_systematic
;
 ?
;
_space_group_IT_number 4
_symmetry_cell_setting monoclinic
_symmetry_Int_Tables_number 4
_symmetry_space_group_name_Hall 'P 2yb'
_symmetry_space_group_name_H-M 'P 1 21 1'
_atom_sites_solution_hydrogens geom
_atom_sites_solution_primary direct
_atom_sites_solution_secondary difmap
_audit_creation_date 2006-06-08T21:58:24-00:00
_audit_creation_method 'WinGX routine CIF_UPDATE'
_cell_angle_alpha 90
_cell_angle_beta 95.641(2)
_cell_angle_gamma 90
_cell_formula_units_Z 2
_cell_length_a 6.1101(2)
_cell_length_b 16.2044(5)
_cell_length_c 9.8807(3)
_cell_measurement_reflns_used 4043
_cell_measurement_temperature 294(2)
_cell_measurement_theta_max 21.464
_cell_measurement_theta_min 2.423
_cell_measurement_wavelength 0.71073
_cell_volume 973.56(5)
_computing_cell_refinement 'Saint+ (Bruker-Nonius, 2006)'
_computing_data_collection 'Apex2 (Bruker-Nonius, 2006)'
_computing_data_reduction 'Saint+ (Bruker-Nonius, 2006)'
_computing_molecular_graphics 'Ortep-3 for Windows (Farrugia, 1997)'
_computing_publication_material 'WinGX publication routines (Farrugia, 1999)'
_computing_structure_refinement 'SHELXL-97 (Sheldrick, 1997)'
_computing_structure_solution 'SHELXS-97 (Sheldrick, 1997)'
_diffrn_ambient_temperature 294(2)
_diffrn_measured_fraction_theta_full 0.999
_diffrn_measured_fraction_theta_max 0.999
_diffrn_radiation_monochromator graphite
_diffrn_radiation_probe x-ray
_diffrn_radiation_type MoK\a
_diffrn_radiation_wavelength 0.71073
_diffrn_reflns_av_R_equivalents 0.0492
_diffrn_reflns_av_unetI/netI 0.0404
_diffrn_reflns_limit_h_max 7
_diffrn_reflns_limit_h_min -7
_diffrn_reflns_limit_k_max 19
_diffrn_reflns_limit_k_min -19
_diffrn_reflns_limit_l_max 11
_diffrn_reflns_limit_l_min -11
_diffrn_reflns_number 13863
_diffrn_reflns_theta_full 25.2
_diffrn_reflns_theta_max 25.2
_diffrn_reflns_theta_min 2.07
_exptl_absorpt_coefficient_mu 0.213
_exptl_absorpt_correction_type none
_exptl_crystal_colour colorless
_exptl_crystal_density_diffrn 1.217
_exptl_crystal_density_method 'not measured'
_exptl_crystal_description rod
_exptl_crystal_F_000 374
_exptl_crystal_size_max 0.5
_exptl_crystal_size_mid 0.2
_exptl_crystal_size_min 0.1
_refine_diff_density_max 0.202
_refine_diff_density_min -0.333
_refine_diff_density_rms 0.035
_refine_ls_abs_structure_details 'Flack H D (1983), Acta Cryst. A39, 876-881'
_refine_ls_abs_structure_Flack 0.12(8)
_refine_ls_extinction_method none
_refine_ls_goodness_of_fit_ref 0.952
_refine_ls_hydrogen_treatment constr
_refine_ls_matrix_type full
_refine_ls_number_parameters 229
_refine_ls_number_reflns 3518
_refine_ls_number_restraints 1
_refine_ls_restrained_S_all 0.952
_refine_ls_R_factor_all 0.0637
_refine_ls_R_factor_gt 0.0441
_refine_ls_shift/su_max 0
_refine_ls_shift/su_mean 0
_refine_ls_structure_factor_coef Fsqd
_refine_ls_weighting_details 'calc w=1/[\s^2^(Fo^2^)+(0.0765P)^2^+0.0000P] where P=(Fo^2^+2Fc^2^)/3'
_refine_ls_weighting_scheme calc
_refine_ls_wR_factor_gt 0.1125
_refine_ls_wR_factor_ref 0.1208
_reflns_number_gt 2567
_reflns_number_total 3518
_reflns_threshold_expression >2sigma(I)
_cod_data_source_file jo070024prom20070105_044527.cif
_cod_data_source_block 06jo0024
_cod_original_sg_symbol_H-M 'P 21'
_cod_database_code 4022866

loop_
_symmetry_equiv_pos_as_xyz
'x, y, z'
'-x, y+1/2, -z'

loop_
_atom_site_label
_atom_site_type_symbol
_atom_site_fract_x
_atom_site_fract_y
_atom_site_fract_z
_atom_site_U_iso_or_equiv
_atom_site_adp_type
_atom_site_occupancy
_atom_site_symmetry_multiplicity
_atom_site_calc_flag
_atom_site_refinement_flags
Cl1 Cl 0.73299(14) 0.78147(6) 0.68787(11) 0.0896(3) Uani 1 1 d .
N1 N 1.0026(4) 0.45392(18) 0.3967(3) 0.0692(7) Uani 1 1 d .
O1 O 0.7723(3) 0.49605(13) 0.82118(16) 0.0541(5) Uani 1 1 d .
O2 O 1.1008(3) 0.47341(15) 0.7418(2) 0.0686(6) Uani 1 1 d .
O3 O 0.8454(3) 0.61698(13) 0.5914(2) 0.0693(6) Uani 1 1 d .
C1 C 0.6475(4) 0.62370(18) 0.6043(3) 0.0542(7) Uani 1 1 d .
C2 C 0.9053(4) 0.47361(17) 0.7296(3) 0.0508(6) Uani 1 1 d .
C3 C 0.5444(4) 0.47744(18) 0.5633(3) 0.0520(7) Uani 1 1 d .
H3 H 0.4308 0.4417 0.5333 0.062 Uiso 1 1 calc R
C4 C 0.9027(4) 0.44625(18) 0.4873(3) 0.0531(7) Uani 1 1 d .
C5 C 0.7689(4) 0.43727(17) 0.6032(3) 0.0471(6) Uani 1 1 d .
C6 C 0.5624(5) 0.69786(19) 0.6605(3) 0.0568(7) Uani 1 1 d .
C7 C 0.8912(5) 0.2870(2) 0.6126(3) 0.0654(8) Uani 1 1 d .
H7 H 1.0114 0.3016 0.5669 0.078 Uiso 1 1 calc R
C8 C 0.5410(7) 0.2428(3) 0.7496(4) 0.0894(11) Uani 1 1 d .
H8 H 0.4233 0.2282 0.7975 0.107 Uiso 1 1 calc R
C9 C 0.7393(4) 0.34586(18) 0.6391(3) 0.0517(7) Uani 1 1 d .
C10 C 0.6883(7) 0.1838(3) 0.7208(4) 0.0871(12) Uani 1 1 d .
H10 H 0.668 0.1293 0.7463 0.105 Uiso 1 1 calc R
C11 C 0.4932(4) 0.55540(19) 0.5663(3) 0.0556(7) Uani 1 1 d .
H11 H 0.3468 0.5693 0.5424 0.067 Uiso 1 1 calc R
C12 C 0.8636(5) 0.5200(3) 0.9605(3) 0.0734(9) Uani 1 1 d .
C13 C 0.9981(8) 0.5965(3) 0.9528(4) 0.1043(14) Uani 1 1 d .
H13A H 1.1237 0.585 0.9047 0.156 Uiso 1 1 calc R
H13B H 1.0464 0.6151 1.0431 0.156 Uiso 1 1 calc R
H13C H 0.9106 0.6387 0.9057 0.156 Uiso 1 1 calc R
C14 C 0.5617(5) 0.3229(2) 0.7098(4) 0.0718(9) Uani 1 1 d .
H14 H 0.4581 0.362 0.7297 0.086 Uiso 1 1 calc R
C15 C 0.8663(7) 0.2049(2) 0.6542(4) 0.0793(10) Uani 1 1 d .
H15 H 0.9698 0.1652 0.6365 0.095 Uiso 1 1 calc R
C16 C 0.6570(6) 0.5350(4) 1.0286(4) 0.1217(18) Uani 1 1 d .
H16A H 0.5739 0.5787 0.9824 0.183 Uiso 1 1 calc R
H16B H 0.6954 0.5503 1.1218 0.183 Uiso 1 1 calc R
H16C H 0.5701 0.4856 1.0251 0.183 Uiso 1 1 calc R
C17 C 0.9900(7) 0.4480(4) 1.0249(4) 0.1104(15) Uani 1 1 d .
H17A H 0.8965 0.4003 1.0225 0.166 Uiso 1 1 calc R
H17B H 1.0397 0.4611 1.1177 0.166 Uiso 1 1 calc R
H17C H 1.1146 0.4366 0.9758 0.166 Uiso 1 1 calc R
C18 C 0.3575(5) 0.7139(2) 0.7001(4) 0.0710(9) Uani 1 1 d .
H18 H 0.2415 0.6765 0.6933 0.085 Uiso 1 1 calc R
C19 C 0.3462(6) 0.7942(3) 0.7523(5) 0.1007(14) Uani 1 1 d .
H19 H 0.2204 0.8158 0.7848 0.121 Uiso 1 1 calc R
C20 C 0.5338(6) 0.8369(3) 0.7508(5) 0.0975(13) Uani 1 1 d .
H20 H 0.5518 0.891 0.7812 0.117 Uiso 1 1 calc R

loop_
_atom_site_aniso_label
_atom_site_aniso_U_11
_atom_site_aniso_U_22
_atom_site_aniso_U_33
_atom_site_aniso_U_23
_atom_site_aniso_U_13
_atom_site_aniso_U_12
Cl1 0.0724(6) 0.0688(5) 0.1267(8) -0.0131(5) 0.0061(5) -0.0123(5)
N1 0.0723(15) 0.0830(19) 0.0545(14) 0.0042(13) 0.0171(13) -0.0054(15)
O1 0.0410(9) 0.0803(14) 0.0419(10) -0.0041(9) 0.0082(7) -0.0032(9)
O2 0.0351(10) 0.1076(17) 0.0631(12) -0.0043(12) 0.0053(8) -0.0012(10)
O3 0.0447(11) 0.0679(13) 0.0975(17) -0.0016(11) 0.0179(11) -0.0086(10)
C1 0.0471(16) 0.0564(18) 0.0585(17) 0.0090(14) 0.0021(13) -0.0058(13)
C2 0.0374(14) 0.0610(17) 0.0546(15) 0.0055(13) 0.0069(11) -0.0027(12)
C3 0.0399(13) 0.0571(18) 0.0577(16) 0.0026(13) -0.0012(11) -0.0094(13)
C4 0.0519(15) 0.0551(16) 0.0519(16) 0.0037(13) 0.0028(13) -0.0042(13)
C5 0.0396(13) 0.0533(16) 0.0485(15) 0.0015(12) 0.0058(11) -0.0046(12)
C6 0.0423(15) 0.0618(19) 0.0653(18) 0.0040(14) 0.0000(12) -0.0028(13)
C7 0.071(2) 0.070(2) 0.0566(17) 0.0020(16) 0.0096(15) 0.0083(18)
C8 0.085(2) 0.081(3) 0.104(3) 0.032(2) 0.018(2) -0.012(2)
C9 0.0537(15) 0.0528(16) 0.0479(16) 0.0047(13) 0.0011(12) -0.0022(13)
C10 0.107(3) 0.064(2) 0.085(3) 0.0205(19) -0.018(2) -0.015(2)
C11 0.0400(14) 0.0609(19) 0.0647(18) 0.0063(14) -0.0012(12) -0.0067(14)
C12 0.0592(17) 0.117(3) 0.0425(16) -0.0098(17) -0.0002(13) 0.001(2)
C13 0.106(3) 0.126(4) 0.075(3) -0.026(2) -0.020(2) -0.025(3)
C14 0.0616(19) 0.072(2) 0.085(2) 0.0146(17) 0.0254(17) -0.0006(16)
C15 0.099(3) 0.060(2) 0.076(2) 0.0036(17) -0.008(2) 0.015(2)
C16 0.090(3) 0.206(6) 0.074(3) -0.033(3) 0.032(2) 0.011(3)
C17 0.105(3) 0.165(5) 0.060(2) 0.030(3) 0.003(2) 0.023(3)
C18 0.0519(18) 0.081(2) 0.079(2) -0.0113(19) 0.0010(15) -0.0017(16)
C19 0.066(2) 0.120(4) 0.114(3) -0.042(3) -0.001(2) 0.015(3)
C20 0.085(3) 0.082(3) 0.121(3) -0.039(2) -0.013(2) 0.013(2)

loop_
_atom_type_symbol
_atom_type_description
_atom_type_scat_dispersion_real
_atom_type_scat_dispersion_imag
_atom_type_scat_source
C C 0.0033 0.0016 'International Tables Vol C Tables 4.2.6.8 and 6.1.1.4'
N N 0.0061 0.0033 'International Tables Vol C Tables 4.2.6.8 and 6.1.1.4'
O O 0.0106 0.006 'International Tables Vol C Tables 4.2.6.8 and 6.1.1.4'
Cl Cl 0.1484 0.1585 'International Tables Vol C Tables 4.2.6.8 and 6.1.1.4'
H H 0 0 'International Tables Vol C Tables 4.2.6.8 and 6.1.1.4'

loop_
_geom_angle_atom_site_label_1
_geom_angle_atom_site_label_2
_geom_angle_atom_site_label_3
_geom_angle
C20 Cl1 C6 91.68(19)
C2 O1 C12 120.33(19)
O3 C1 C6 120.5(3)
O3 C1 C11 121.0(3)
C6 C1 C11 118.5(2)
O2 C2 O1 127.5(3)
O2 C2 C5 122.5(2)
O1 C2 C5 109.7(2)
C11 C3 C5 128.1(3)
C11 C3 H3 116
C5 C3 H3 116
N1 C4 C5 178.7(3)
C4 C5 C3 107.9(2)
C4 C5 C9 111.1(2)
C3 C5 C9 110.2(2)
C4 C5 C2 107.0(2)
C3 C5 C2 116.3(2)
C9 C5 C2 104.3(2)
C18 C6 C1 129.9(3)
C18 C6 Cl1 111.3(2)
C1 C6 Cl1 118.9(2)
C9 C7 C15 120.5(3)
C9 C7 H7 119.8
C15 C7 H7 119.8
C10 C8 C14 121.7(4)
C10 C8 H8 119.2
C14 C8 H8 119.2
C7 C9 C14 118.9(3)
C7 C9 C5 121.9(3)
C14 C9 C5 119.1(3)
C8 C10 C15 119.8(3)
C8 C10 H10 120.1
C15 C10 H10 120.1
C3 C11 C1 125.7(3)
C3 C11 H11 117.2
C1 C11 H11 117.2
O1 C12 C13 109.2(3)
O1 C12 C17 108.7(3)
C13 C12 C17 113.8(3)
O1 C12 C16 101.6(2)
C13 C12 C16 112.2(4)
C17 C12 C16 110.7(4)
C12 C13 H13A 109.5
C12 C13 H13B 109.5
H13A C13 H13B 109.5
C12 C13 H13C 109.5
H13A C13 H13C 109.5
H13B C13 H13C 109.5
C8 C14 C9 119.7(3)
C8 C14 H14 120.2
C9 C14 H14 120.2
C10 C15 C7 119.4(3)
C10 C15 H15 120.3
C7 C15 H15 120.3
C12 C16 H16A 109.5
C12 C16 H16B 109.5
H16A C16 H16B 109.5
C12 C16 H16C 109.5
H16A C16 H16C 109.5
H16B C16 H16C 109.5
C12 C17 H17A 109.5
C12 C17 H17B 109.5
H17A C17 H17B 109.5
C12 C17 H17C 109.5
H17A C17 H17C 109.5
H17B C17 H17C 109.5
C6 C18 C19 111.1(3)
C6 C18 H18 124.5
C19 C18 H18 124.5
C20 C19 C18 113.6(3)
C20 C19 H19 123.2
C18 C19 H19 123.2
C19 C20 Cl1 112.3(3)
C19 C20 H20 123.8
Cl1 C20 H20 123.8

loop_
_geom_bond_atom_site_label_1
_geom_bond_atom_site_label_2
_geom_bond_distance
Cl1 C20 1.680(4)
Cl1 C6 1.714(3)
N1 C4 1.139(3)
O1 C2 1.325(3)
O1 C12 1.485(3)
O2 C2 1.189(3)
O3 C1 1.233(3)
C1 C6 1.442(4)
C1 C11 1.478(4)
C2 C5 1.548(4)
C3 C11 1.303(4)
C3 C5 1.534(4)
C3 H3 0.93
C4 C5 1.478(4)
C5 C9 1.538(4)
C6 C18 1.372(4)
C7 C9 1.374(4)
C7 C15 1.405(5)
C7 H7 0.93
C8 C10 1.362(6)
C8 C14 1.366(5)
C8 H8 0.93
C9 C14 1.398(4)
C10 C15 1.369(5)
C10 H10 0.93
C11 H11 0.93
C12 C13 1.494(6)
C12 C17 1.506(6)
C12 C16 1.508(5)
C13 H13A 0.96
C13 H13B 0.96
C13 H13C 0.96
C14 H14 0.93
C15 H15 0.93
C16 H16A 0.96
C16 H16B 0.96
C16 H16C 0.96
C17 H17A 0.96
C17 H17B 0.96
C17 H17C 0.96
C18 C19 1.404(6)
C18 H18 0.93
C19 C20 1.340(6)
C19 H19 0.93
C20 H20 0.93

loop_
_geom_torsion_atom_site_label_1
_geom_torsion_atom_site_label_2
_geom_torsion_atom_site_label_3
_geom_torsion_atom_site_label_4
_geom_torsion
C12 O1 C2 O2 -3.9(5)
C12 O1 C2 C5 170.0(3)
N1 C4 C5 C3 0(15)
N1 C4 C5 C9 121(15)
N1 C4 C5 C2 -125(15)
C11 C3 C5 C4 -81.2(4)
C11 C3 C5 C9 157.4(3)
C11 C3 C5 C2 39.0(4)
O2 C2 C5 C4 -29.1(4)
O1 C2 C5 C4 156.6(2)
O2 C2 C5 C3 -149.8(3)
O1 C2 C5 C3 36.0(3)
O2 C2 C5 C9 88.7(3)
O1 C2 C5 C9 -85.6(3)
O3 C1 C6 C18 -170.3(3)
C11 C1 C6 C18 8.0(5)
O3 C1 C6 Cl1 8.6(4)
C11 C1 C6 Cl1 -173.0(2)
C20 Cl1 C6 C18 -0.1(3)
C20 Cl1 C6 C1 -179.2(3)
C15 C7 C9 C14 1.0(4)
C15 C7 C9 C5 176.1(3)
C4 C5 C9 C7 27.2(4)
C3 C5 C9 C7 146.8(3)
C2 C5 C9 C7 -87.7(3)
C4 C5 C9 C14 -157.7(3)
C3 C5 C9 C14 -38.1(3)
C2 C5 C9 C14 87.4(3)
C14 C8 C10 C15 2.1(6)
C5 C3 C11 C1 2.8(5)
O3 C1 C11 C3 25.5(5)
C6 C1 C11 C3 -152.9(3)
C2 O1 C12 C13 64.6(4)
C2 O1 C12 C17 -60.0(4)
C2 O1 C12 C16 -176.8(3)
C10 C8 C14 C9 -0.8(6)
C7 C9 C14 C8 -0.8(5)
C5 C9 C14 C8 -176.0(3)
C8 C10 C15 C7 -1.9(6)
C9 C7 C15 C10 0.3(5)
C1 C6 C18 C19 178.8(3)
Cl1 C6 C18 C19 -0.2(4)
C6 C18 C19 C20 0.5(5)
C18 C19 C20 Cl1 -0.6(5)
C6 Cl1 C20 C19 0.4(4)
